data_4348286
loop_
_publ_author_name
'Ai, Pengfei'
'Mauro, Matteo'
'Gourlaouen, Christophe'
'Carrara, Serena'
'De Cola, Luisa'
'Tobon, Yeny'
'Giovanella, Umberto'
'Botta, Chiara'
'Danopoulos, Andreas A.'
'Braunstein, Pierre'

_publ_section_title
;
 Bonding, Luminescence, Metallophilicity in Linear Au3 and Au2Ag Chains
 Stabilized by Rigid Diphosphanyl NHC Ligands.
;
_journal_issue 17
_journal_name_full 'Inorganic chemistry'
_journal_page_first 8527
_journal_page_last 8542
_journal_paper_doi 10.1021/acs.inorgchem.6b01095
_journal_volume 55
_journal_year 2016
_chemical_formula_moiety 'C23 H46 Au3 Cl2 N2 P2 S, C F3 O3 S, C2 H3 N'
_chemical_formula_sum 'C26 H49 Au3 Cl2 F3 N3 O3 P2 S2'
_chemical_formula_weight 1296.54
_space_group_crystal_system monoclinic
_space_group_IT_number 11
_space_group_name_Hall '-P 2yb'
_space_group_name_H-M_alt 'P 1 21/m 1'
_atom_sites_solution_hydrogens geom
_atom_sites_solution_primary direct
_atom_sites_solution_secondary difmap
_audit_creation_method SHELXL-2013
_cell_angle_alpha 90
_cell_angle_beta 90.964(3)
_cell_angle_gamma 90
_cell_formula_units_Z 2
_cell_length_a 10.3495(5)
_cell_length_b 16.4819(9)
_cell_length_c 11.6668(5)
_cell_measurement_reflns_used 17566
_cell_measurement_temperature 173(2)
_cell_measurement_theta_max 27.485
_cell_measurement_theta_min 0.998
_cell_volume 1989.83(17)
_computing_cell_refinement 'Denzo (Nonius B.V., 1998)'
_computing_data_collection 'Collect (Nonius B.V., 1998)'
_computing_data_reduction 'Denzo (Nonius B.V., 1998)'
_computing_molecular_graphics 'PLATON 98 (Spek, 1998)'
_computing_publication_material 'SHELXL-2013 (Sheldrick, 2013)'
_computing_structure_refinement 'SHELXL-2013 (Sheldrick, 2013)'
_computing_structure_solution 'SHELXS-2013 (Sheldrick, 2013)'
_diffrn_ambient_temperature 173(2)
_diffrn_measured_fraction_theta_full 1.000
_diffrn_measured_fraction_theta_max 0.999
_diffrn_measurement_device_type KappaCCD
_diffrn_measurement_method 'phi and omega scans'
_diffrn_radiation_type MoK\a
_diffrn_radiation_wavelength 0.71073
_diffrn_reflns_av_R_equivalents 0.0585
_diffrn_reflns_av_unetI/netI 0.0590
_diffrn_reflns_Laue_measured_fraction_full 1.000
_diffrn_reflns_Laue_measured_fraction_max 0.999
_diffrn_reflns_limit_h_max 8
_diffrn_reflns_limit_h_min -13
_diffrn_reflns_limit_k_max 21
_diffrn_reflns_limit_k_min -19
_diffrn_reflns_limit_l_max 15
_diffrn_reflns_limit_l_min -14
_diffrn_reflns_number 11170
_diffrn_reflns_point_group_measured_fraction_full 1.000
_diffrn_reflns_point_group_measured_fraction_max 0.999
_diffrn_reflns_theta_full 25.242
_diffrn_reflns_theta_max 27.481
_diffrn_reflns_theta_min 1.746
_diffrn_source 'sealed tube'
_exptl_absorpt_coefficient_mu 11.396
_exptl_absorpt_correction_T_max 0.17665
_exptl_absorpt_correction_T_min 0.07203
_exptl_absorpt_correction_type multi-scan
_exptl_absorpt_process_details 'MULscanABS in PLATON (Spek, 2003)'
_exptl_crystal_colour colorless
_exptl_crystal_density_diffrn 2.164
_exptl_crystal_description prism
_exptl_crystal_F_000 1220
_exptl_crystal_size_max 0.30
_exptl_crystal_size_mid 0.25
_exptl_crystal_size_min 0.15
_refine_diff_density_max 1.755
_refine_diff_density_min -3.613
_refine_diff_density_rms 0.571
_refine_ls_extinction_method none
_refine_ls_goodness_of_fit_ref 1.122
_refine_ls_hydrogen_treatment constr
_refine_ls_matrix_type full
_refine_ls_number_parameters 221
_refine_ls_number_reflns 4720
_refine_ls_number_restraints 0
_refine_ls_restrained_S_all 1.122
_refine_ls_R_factor_all 0.0687
_refine_ls_R_factor_gt 0.0431
_refine_ls_shift/su_max 0.000
_refine_ls_shift/su_mean 0.000
_refine_ls_structure_factor_coef Fsqd
_refine_ls_weighting_details 'w=1/[\s^2^(Fo^2^)+(0.0840P)^2^] where P=(Fo^2^+2Fc^2^)/3'
_refine_ls_weighting_scheme calc
_refine_ls_wR_factor_gt 0.1076
_refine_ls_wR_factor_ref 0.1484
_reflns_Friedel_coverage 0.000
_reflns_number_gt 3594
_reflns_number_total 4720
_reflns_threshold_expression 'I > 2\s(I)'
_cod_data_source_file ic6b01095_si_002.cif
_cod_data_source_block pbpa150224
_cod_original_sg_symbol_H-M 'P 21/m'
_cod_database_code 4348286
_shelx_space_group_comment
;
The symmetry employed for this shelxl refinement is uniquely defined
by the following loop, which should always be used as a source of
symmetry information in preference to the above space-group names.
They are only intended as comments.
;
_shelxl_version_number 2013-4

loop_
_space_group_symop_operation_xyz
'x, y, z'
'-x, y+1/2, -z'
'-x, -y, -z'
'x, -y-1/2, z'

loop_
_atom_site_label
_atom_site_type_symbol
_atom_site_fract_x
_atom_site_fract_y
_atom_site_fract_z
_atom_site_U_iso_or_equiv
_atom_site_adp_type
_atom_site_occupancy
_atom_site_site_symmetry_order
_atom_site_calc_flag
_atom_site_refinement_flags_posn
_atom_site_refinement_flags_adp
_atom_site_refinement_flags_occupancy
C1 C 0.7703(12) 0.2500 0.2034(10) 0.030(3) Uani 1 2 d S T P
C2 C 0.8938(9) 0.2909(5) 0.3585(7) 0.034(2) Uani 1 1 d . . .
H2 H 0.9359 0.3251 0.4130 0.041 Uiso 1 1 calc R U .
C3 C 0.6717(10) 0.4498(6) 0.3335(8) 0.040(2) Uani 1 1 d . . .
C4 C 0.5402(11) 0.4060(6) 0.3031(11) 0.052(3) Uani 1 1 d . . .
H4A H 0.4728 0.4256 0.3541 0.079 Uiso 1 1 calc R U .
H4B H 0.5507 0.3473 0.3127 0.079 Uiso 1 1 calc R U .
H4C H 0.5154 0.4179 0.2234 0.079 Uiso 1 1 calc R U .
C5 C 0.6475(11) 0.5423(6) 0.3148(10) 0.054(3) Uani 1 1 d . . .
H5A H 0.6281 0.5525 0.2336 0.081 Uiso 1 1 calc R U .
H5B H 0.7249 0.5727 0.3381 0.081 Uiso 1 1 calc R U .
H5C H 0.5743 0.5597 0.3610 0.081 Uiso 1 1 calc R U .
C6 C 0.7165(13) 0.4340(7) 0.4603(9) 0.062(3) Uani 1 1 d . . .
H6A H 0.6513 0.4549 0.5126 0.092 Uiso 1 1 calc R U .
H6B H 0.7989 0.4617 0.4751 0.092 Uiso 1 1 calc R U .
H6C H 0.7274 0.3756 0.4726 0.092 Uiso 1 1 calc R U .
C7 C 0.9523(9) 0.4664(5) 0.2333(7) 0.033(2) Uani 1 1 d . . .
C8 C 0.9394(10) 0.5465(5) 0.1647(9) 0.041(2) Uani 1 1 d . . .
H8A H 1.0254 0.5693 0.1523 0.062 Uiso 1 1 calc R U .
H8B H 0.8874 0.5852 0.2079 0.062 Uiso 1 1 calc R U .
H8C H 0.8971 0.5355 0.0905 0.062 Uiso 1 1 calc R U .
C9 C 1.0084(11) 0.4874(6) 0.3509(8) 0.043(2) Uani 1 1 d . . .
H9A H 1.0127 0.4383 0.3982 0.064 Uiso 1 1 calc R U .
H9B H 0.9532 0.5277 0.3877 0.064 Uiso 1 1 calc R U .
H9C H 1.0955 0.5097 0.3425 0.064 Uiso 1 1 calc R U .
C10 C 1.0448(10) 0.4110(6) 0.1694(8) 0.040(2) Uani 1 1 d . . .
H10A H 1.1262 0.4397 0.1567 0.060 Uiso 1 1 calc R U .
H10B H 1.0059 0.3956 0.0954 0.060 Uiso 1 1 calc R U .
H10C H 1.0616 0.3622 0.2151 0.060 Uiso 1 1 calc R U .
C11 C 0.3784(10) 0.3277(6) -0.0434(12) 0.058(3) Uani 1 1 d . . .
H11A H 0.4227 0.3788 -0.0218 0.069 Uiso 1 1 calc R U .
H11B H 0.3195 0.3385 -0.1093 0.069 Uiso 1 1 calc R U .
C12 C 0.3052(13) 0.2951(7) 0.0552(12) 0.076(4) Uani 1 1 d . . .
H12A H 0.3448 0.3150 0.1278 0.091 Uiso 1 1 calc R U .
H12B H 0.2150 0.3150 0.0509 0.091 Uiso 1 1 calc R U .
C13 C 0.725(2) 0.7500 0.5238(16) 0.068(5) Uani 1 2 d S T P
C14 C 0.9075(18) 0.2500 0.8663(17) 0.054(4) Uani 1 2 d S T P
C15 C 0.838(2) 0.2500 0.7619(18) 0.084(6) Uani 1 2 d S T P
H15A H 0.7977 0.1967 0.7499 0.125 Uiso 0.5 1 calc R U P
H15B H 0.8964 0.2616 0.6990 0.125 Uiso 0.5 1 calc R U P
H15C H 0.7703 0.2917 0.7641 0.125 Uiso 0.5 1 calc R U P
N1 N 0.8196(7) 0.3162(4) 0.2625(6) 0.0314(16) Uani 1 1 d . . .
N2 N 0.9587(18) 0.2500 0.9503(16) 0.077(5) Uani 1 2 d S T P
O1 O 0.9157(8) 0.6759(4) 0.4355(7) 0.0548(19) Uani 1 1 d . . .
O2 O 0.7715(11) 0.7500 0.3044(9) 0.053(3) Uani 1 2 d S T P
F1 F 0.6494(11) 0.6846(6) 0.5150(10) 0.131(4) Uani 1 1 d . . .
F2 F 0.7749(17) 0.7500 0.6256(10) 0.115(5) Uani 1 2 d S T P
P1 P 0.7887(2) 0.41723(13) 0.2244(2) 0.0304(5) Uani 1 1 d . . .
Cl1 Cl 0.6588(3) 0.44297(18) -0.1449(2) 0.0526(7) Uani 1 1 d . . .
Au1 Au 0.71514(4) 0.42368(2) 0.04337(3) 0.03415(15) Uani 1 1 d . . .
Au2 Au 0.64514(5) 0.2500 0.07049(4) 0.03062(16) Uani 1 2 d S T P
S1 S 0.4959(3) 0.2500 -0.0799(3) 0.0447(8) Uani 1 2 d S T P
S2 S 0.8429(4) 0.7500 0.4109(3) 0.0378(8) Uani 1 2 d S T P

loop_
_atom_site_aniso_label
_atom_site_aniso_U_11
_atom_site_aniso_U_22
_atom_site_aniso_U_33
_atom_site_aniso_U_23
_atom_site_aniso_U_13
_atom_site_aniso_U_12
C1 0.031(7) 0.027(6) 0.033(6) 0.000 0.009(5) 0.000
C2 0.042(5) 0.027(4) 0.033(4) 0.003(4) -0.008(4) -0.003(4)
C3 0.049(6) 0.029(5) 0.042(5) -0.002(4) 0.012(5) 0.001(4)
C4 0.050(7) 0.034(5) 0.074(8) -0.001(5) 0.020(6) -0.006(5)
C5 0.061(7) 0.036(6) 0.066(7) -0.011(5) 0.018(6) 0.005(5)
C6 0.070(8) 0.075(8) 0.041(6) 0.003(6) 0.024(6) 0.013(7)
C7 0.040(5) 0.029(4) 0.030(4) -0.003(4) 0.001(4) -0.003(4)
C8 0.048(6) 0.030(5) 0.045(6) 0.008(4) 0.000(5) -0.008(4)
C9 0.057(7) 0.037(5) 0.035(5) -0.009(4) -0.007(5) -0.002(5)
C10 0.042(6) 0.042(5) 0.037(5) 0.000(4) 0.001(4) -0.006(4)
C11 0.036(6) 0.033(5) 0.102(10) 0.003(6) -0.012(6) 0.011(5)
C12 0.055(8) 0.070(8) 0.103(11) -0.030(8) 0.019(8) 0.011(6)
C13 0.086(15) 0.059(11) 0.060(12) 0.000 0.027(11) 0.000
C14 0.051(11) 0.045(9) 0.067(12) 0.000 0.004(9) 0.000
C15 0.069(14) 0.091(15) 0.091(16) 0.000 0.004(12) 0.000
N1 0.042(4) 0.026(4) 0.027(4) -0.001(3) -0.002(3) -0.001(3)
N2 0.081(13) 0.056(9) 0.095(13) 0.000 0.032(11) 0.000
O1 0.069(5) 0.039(4) 0.056(5) -0.004(4) -0.010(4) 0.012(4)
O2 0.054(7) 0.059(7) 0.046(6) 0.000 -0.004(5) 0.000
F1 0.140(9) 0.119(8) 0.138(9) -0.019(7) 0.083(8) -0.063(7)
F2 0.155(14) 0.139(12) 0.052(7) 0.000 0.028(8) 0.000
P1 0.0356(13) 0.0218(11) 0.0338(12) 0.0006(9) 0.0028(10) 0.0002(9)
Cl1 0.0505(16) 0.0628(16) 0.0442(14) 0.0164(13) -0.0134(12) -0.0128(13)
Au1 0.0362(2) 0.0290(2) 0.0371(2) 0.00537(14) -0.00305(16) -0.00343(13)
Au2 0.0299(3) 0.0258(3) 0.0362(3) 0.000 0.0006(2) 0.000
S1 0.0286(17) 0.056(2) 0.049(2) 0.000 -0.0021(15) 0.000
S2 0.051(2) 0.0270(16) 0.0360(17) 0.000 0.0031(15) 0.000

loop_
_atom_type_symbol
_atom_type_description
_atom_type_scat_dispersion_real
_atom_type_scat_dispersion_imag
_atom_type_scat_source
C C 0.0033 0.0016 'International Tables Vol C Tables 4.2.6.8 and 6.1.1.4'
H H 0.0000 0.0000 'International Tables Vol C Tables 4.2.6.8 and 6.1.1.4'
N N 0.0061 0.0033 'International Tables Vol C Tables 4.2.6.8 and 6.1.1.4'
O O 0.0106 0.0060 'International Tables Vol C Tables 4.2.6.8 and 6.1.1.4'
F F 0.0171 0.0103 'International Tables Vol C Tables 4.2.6.8 and 6.1.1.4'
P P 0.1023 0.0942 'International Tables Vol C Tables 4.2.6.8 and 6.1.1.4'
S S 0.1246 0.1234 'International Tables Vol C Tables 4.2.6.8 and 6.1.1.4'
Cl Cl 0.1484 0.1585 'International Tables Vol C Tables 4.2.6.8 and 6.1.1.4'
Au Au -2.0133 8.8022 'International Tables Vol C Tables 4.2.6.8 and 6.1.1.4'

loop_
_geom_angle_atom_site_label_1
_geom_angle_atom_site_label_2
_geom_angle_atom_site_label_3
_geom_angle
_geom_angle_site_symmetry_1
_geom_angle_site_symmetry_3
N1 C1 N1 104.1(11) 4_565 .
N1 C1 Au2 127.9(5) 4_565 .
N1 C1 Au2 127.9(5) . .
C2 C2 N1 107.2(5) 4_565 .
C2 C2 H2 126.4 4_565 .
N1 C2 H2 126.4 . .
C5 C3 C6 109.8(9) . .
C5 C3 C4 106.3(9) . .
C6 C3 C4 112.2(9) . .
C5 C3 P1 107.0(7) . .
C6 C3 P1 114.5(7) . .
C4 C3 P1 106.5(7) . .
C3 C4 H4A 109.5 . .
C3 C4 H4B 109.5 . .
H4A C4 H4B 109.5 . .
C3 C4 H4C 109.5 . .
H4A C4 H4C 109.5 . .
H4B C4 H4C 109.5 . .
C3 C5 H5A 109.5 . .
C3 C5 H5B 109.5 . .
H5A C5 H5B 109.5 . .
C3 C5 H5C 109.5 . .
H5A C5 H5C 109.5 . .
H5B C5 H5C 109.5 . .
C3 C6 H6A 109.5 . .
C3 C6 H6B 109.5 . .
H6A C6 H6B 109.5 . .
C3 C6 H6C 109.5 . .
H6A C6 H6C 109.5 . .
H6B C6 H6C 109.5 . .
C9 C7 C10 110.1(8) . .
C9 C7 C8 107.5(7) . .
C10 C7 C8 107.9(7) . .
C9 C7 P1 118.5(7) . .
C10 C7 P1 106.7(6) . .
C8 C7 P1 105.6(6) . .
C7 C8 H8A 109.5 . .
C7 C8 H8B 109.5 . .
H8A C8 H8B 109.5 . .
C7 C8 H8C 109.5 . .
H8A C8 H8C 109.5 . .
H8B C8 H8C 109.5 . .
C7 C9 H9A 109.5 . .
C7 C9 H9B 109.5 . .
H9A C9 H9B 109.5 . .
C7 C9 H9C 109.5 . .
H9A C9 H9C 109.5 . .
H9B C9 H9C 109.5 . .
C7 C10 H10A 109.5 . .
C7 C10 H10B 109.5 . .
H10A C10 H10B 109.5 . .
C7 C10 H10C 109.5 . .
H10A C10 H10C 109.5 . .
H10B C10 H10C 109.5 . .
C12 C11 S1 106.1(7) . .
C12 C11 H11A 110.5 . .
S1 C11 H11A 110.5 . .
C12 C11 H11B 110.5 . .
S1 C11 H11B 110.5 . .
H11A C11 H11B 108.7 . .
C12 C12 C11 111.2(6) 4_565 .
C12 C12 H12A 109.4 4_565 .
C11 C12 H12A 109.4 . .
C12 C12 H12B 109.4 4_565 .
C11 C12 H12B 109.4 . .
H12A C12 H12B 108.0 . .
F2 C13 F1 107.3(12) . .
F2 C13 F1 107.3(12) . 4_575
F1 C13 F1 108(2) . 4_575
F2 C13 S2 113.8(16) . .
F1 C13 S2 110.2(10) . .
F1 C13 S2 110.2(10) 4_575 .
N2 C14 C15 178(2) . .
C14 C15 H15A 109.5 . .
C14 C15 H15B 109.5 . .
H15A C15 H15B 109.5 . .
C14 C15 H15C 109.5 . .
H15A C15 H15C 109.5 . .
H15B C15 H15C 109.5 . .
C1 N1 C2 110.7(7) . .
C1 N1 P1 124.0(6) . .
C2 N1 P1 125.3(6) . .
N1 P1 C3 102.7(4) . .
N1 P1 C7 103.6(4) . .
C3 P1 C7 115.9(4) . .
N1 P1 Au1 110.1(3) . .
C3 P1 Au1 114.8(4) . .
C7 P1 Au1 108.9(3) . .
P1 Au1 Cl1 172.76(9) . .
P1 Au1 Au2 86.18(6) . .
Cl1 Au1 Au2 100.23(7) . .
C1 Au2 S1 178.5(3) . .
C1 Au2 Au1 85.80(9) . .
S1 Au2 Au1 94.59(3) . .
C1 Au2 Au1 85.80(9) . 4_565
S1 Au2 Au1 94.59(3) . 4_565
Au1 Au2 Au1 148.94(2) . 4_565
C11 S1 C11 89.4(7) 4_565 .
C11 S1 Au2 105.2(4) 4_565 .
C11 S1 Au2 105.2(4) . .
O2 S2 O1 115.2(4) . 4_575
O2 S2 O1 115.2(4) . .
O1 S2 O1 113.4(7) 4_575 .
O2 S2 C13 106.6(9) . .
O1 S2 C13 102.1(5) 4_575 .
O1 S2 C13 102.1(5) . .

loop_
_geom_bond_atom_site_label_1
_geom_bond_atom_site_label_2
_geom_bond_distance
_geom_bond_site_symmetry_2
C1 N1 1.383(10) 4_565
C1 N1 1.384(10) .
C1 Au2 2.004(13) .
C2 C2 1.349(17) 4_565
C2 N1 1.410(11) .
C2 H2 0.9500 .
C3 C5 1.559(13) .
C3 C6 1.565(15) .
C3 C4 1.576(15) .
C3 P1 1.851(9) .
C4 H4A 0.9800 .
C4 H4B 0.9800 .
C4 H4C 0.9800 .
C5 H5A 0.9800 .
C5 H5B 0.9800 .
C5 H5C 0.9800 .
C6 H6A 0.9800 .
C6 H6B 0.9800 .
C6 H6C 0.9800 .
C7 C9 1.521(12) .
C7 C10 1.525(13) .
C7 C8 1.547(12) .
C7 P1 1.879(9) .
C8 H8A 0.9800 .
C8 H8B 0.9800 .
C8 H8C 0.9800 .
C9 H9A 0.9800 .
C9 H9B 0.9800 .
C9 H9C 0.9800 .
C10 H10A 0.9800 .
C10 H10B 0.9800 .
C10 H10C 0.9800 .
C11 C12 1.489(16) .
C11 S1 1.821(10) .
C11 H11A 0.9900 .
C11 H11B 0.9900 .
C12 C12 1.49(2) 4_565
C12 H12A 0.9900 .
C12 H12B 0.9900 .
C13 F2 1.29(2) .
C13 F1 1.333(15) .
C13 F1 1.333(15) 4_575
C13 S2 1.813(18) .
C14 N2 1.11(2) .
C14 C15 1.41(3) .
C15 H15A 0.9800 .
C15 H15B 0.9800 .
C15 H15C 0.9800 .
N1 P1 1.752(7) .
O1 S2 1.461(7) .
O2 S2 1.434(11) .
P1 Au1 2.235(2) .
Cl1 Au1 2.285(3) .
Au1 Au2 2.9710(4) .
Au2 S1 2.318(4) .
Au2 Au1 2.9711(4) 4_565
S1 C11 1.821(10) 4_565
S2 O1 1.461(7) 4_575

loop_
_geom_torsion_atom_site_label_1
_geom_torsion_atom_site_label_2
_geom_torsion_atom_site_label_3
_geom_torsion_atom_site_label_4
_geom_torsion
_geom_torsion_site_symmetry_1
_geom_torsion_site_symmetry_4
S1 C11 C12 C12 -26.3(8) . 4_565
N1 C1 N1 C2 -2.1(12) 4_565 .
Au2 C1 N1 C2 173.5(7) . .
N1 C1 N1 P1 179.7(3) 4_565 .
Au2 C1 N1 P1 -4.7(13) . .
C2 C2 N1 C1 1.4(8) 4_565 .
C2 C2 N1 P1 179.5(5) 4_565 .
C1 N1 P1 C3 105.0(9) . .
C2 N1 P1 C3 -72.9(8) . .
C1 N1 P1 C7 -134.0(8) . .
C2 N1 P1 C7 48.1(8) . .
C1 N1 P1 Au1 -17.8(8) . .
C2 N1 P1 Au1 164.4(7) . .
C5 C3 P1 N1 174.5(7) . .
C6 C3 P1 N1 52.6(8) . .
C4 C3 P1 N1 -72.1(7) . .
C5 C3 P1 C7 62.3(9) . .
C6 C3 P1 C7 -59.6(9) . .
C4 C3 P1 C7 175.7(6) . .
C5 C3 P1 Au1 -66.0(8) . .
C6 C3 P1 Au1 172.0(7) . .
C4 C3 P1 Au1 47.4(7) . .
C9 C7 P1 N1 -77.1(7) . .
C10 C7 P1 N1 47.8(7) . .
C8 C7 P1 N1 162.4(6) . .
C9 C7 P1 C3 34.6(9) . .
C10 C7 P1 C3 159.4(6) . .
C8 C7 P1 C3 -85.9(7) . .
C9 C7 P1 Au1 165.8(6) . .
C10 C7 P1 Au1 -69.3(6) . .
C8 C7 P1 Au1 45.3(6) . .
C12 C11 S1 C11 35.5(12) . 4_565
C12 C11 S1 Au2 -70.1(9) . .
F2 C13 S2 O2 180.000(4) . .
F1 C13 S2 O2 59.5(14) . .
F1 C13 S2 O2 -59.5(14) 4_575 .
F2 C13 S2 O1 -58.7(4) . 4_575
F1 C13 S2 O1 -179.3(13) . 4_575
F1 C13 S2 O1 61.8(16) 4_575 4_575
F2 C13 S2 O1 58.7(4) . .
F1 C13 S2 O1 -61.8(16) . .
F1 C13 S2 O1 179.3(13) 4_575 .
